data_7248918
loop_
_publ_author_name
'Kot\'askov\'a, Lucie'
'Jewula, Pawel'
'Herchel, Radovan'
'Nemec, Ivan'
'Neugebauer, Petr'

_publ_section_title
;
 Photoswitchable hydrazones with pyridine-based rotors and halogen
 substituents
;
_journal_issue 29
_journal_name_full 'RSC Advances'
_journal_page_first 20856
_journal_page_last 20866
_journal_paper_doi 10.1039/D4RA02909G
_journal_volume 14
_journal_year 2024
_chemical_formula_moiety 'C15 H14 I N3 O2'
_chemical_formula_sum 'C15 H14 I N3 O2'
_chemical_formula_weight 395.202
_space_group_crystal_system monoclinic
_space_group_IT_number 14
_space_group_name_Hall '-P 2ybc'
_space_group_name_H-M_alt 'P 1 21/c 1'
_symmetry_Int_Tables_number 14
_audit_creation_date 2023-10-18
_audit_creation_method
;
Olex2 1.5
(compiled 2023.08.24 svn.re1ec1418 for OlexSys, GUI svn.r6817)
;
_audit_update_record
;
2024-02-25 deposited with the CCDC.	2024-06-24 downloaded from the CCDC.
;
_cell_angle_alpha 90
_cell_angle_beta 95.506(4)
_cell_angle_gamma 90
_cell_formula_units_Z 4
_cell_length_a 4.6839(2)
_cell_length_b 18.5687(8)
_cell_length_c 16.9966(6)
_cell_measurement_reflns_used 4465
_cell_measurement_temperature 100.00(10)
_cell_measurement_theta_max 69.3040
_cell_measurement_theta_min 3.4770
_cell_volume 1471.44(10)
_computing_cell_refinement 'CrysAlisPro 1.171.42.57a (Rigaku OD, 2022)'
_computing_data_collection 'CrysAlisPro 1.171.42.57a (Rigaku OD, 2022)'
_computing_data_reduction 'CrysAlisPro 1.171.42.57a (Rigaku OD, 2022)'
_computing_molecular_graphics 'Olex2 1.5 (Dolomanov et al., 2009)'
_computing_publication_material 'Olex2 1.5 (Dolomanov et al., 2009)'
_computing_structure_refinement 'olex2.refine 1.5 (Bourhis et al., 2015)'
_computing_structure_solution 'SHELXT 2014/4 (Sheldrick, 2014)'
_diffrn_ambient_temperature 100.15
_diffrn_detector_area_resol_mean 10.0000
_diffrn_detector_type HyPix3000
_diffrn_measured_fraction_theta_full 0.9929
_diffrn_measured_fraction_theta_max 0.9845
_diffrn_measurement_details
;
List of Runs (angles in degrees, time in seconds):

  # Type    Start    End  Width  t~exp~   \w     \q     \k     \f   Frames
#--------------------------------------------------------------------------
  1  \w    -34.00  23.00   0.50    2.00    --  -43.25  81.00  14.00  114
  2  \w     -9.00  28.00   0.50    2.00    --   44.82 -81.00-108.00   74
  3  \w   -120.00 -94.00   0.50    6.00    --  -95.95  81.00  14.00   52
  4  \w   -151.00 -78.00   0.50    6.00    --  -95.95 -81.00-108.00  146
  5  \w     52.00  78.00   0.50    6.00    --   97.51 -81.00-108.00   52
  6  \w    122.00 147.00   0.50    6.00    --   97.51  81.00  14.00   50
  7  \w   -108.00 -28.00   0.50    2.00    --  -43.25 -54.00  90.00  160
  8  \w    -99.00 -74.00   0.50    2.00    --  -43.25-138.00   0.00   50
  9  \w    -19.00  22.00   0.50    2.00    --  -43.25  11.00  30.00   82
 10  \w   -108.00 -73.00   0.50    2.00    --  -43.25-138.00-150.00   70
 11  \w    -78.00 -49.00   0.50    2.00    --  -43.25 -32.00 -90.00   58
 12  \w   -108.00 -83.00   0.50    2.00    --  -43.25 -32.00 -90.00   50
 13  \w     -5.00  34.00   0.50    2.00    --   44.82 -32.00-120.00   78
 14  \w    -13.00  14.00   0.50    2.00    --   44.82 -21.00-180.00   54
 15  \w    -14.00  35.00   0.50    2.00    --   44.82 -32.00   0.00   98
 16  \w    -81.00 -51.00   0.50    6.00    --  -95.95  68.00  90.00   60
 17  \w   -163.00 -88.00   0.50    6.00    --  -95.95 -25.00-180.00  150
 18  \w   -118.00 -81.00   0.50    6.00    --  -95.95-117.00 -30.00   74
 19  \w    -88.00 -38.00   0.50    6.00    --  -95.95  81.00  14.00  100
 20  \w    -68.00 -32.00   0.50    6.00    --  -95.95  59.00   0.00   72
 21  \w   -106.00 -45.00   0.50    6.00    --  -95.95  96.00 120.00  122
 22  \w   -158.00 -79.00   0.50    6.00    --  -95.95 -86.00 -30.00  158
 23  \w   -161.00-126.00   0.50    6.00    --  -95.95-117.00 -30.00   70
 24  \w   -151.00-101.00   0.50    6.00    --  -95.95 -96.00 -60.00  100
 25  \w     31.00  56.00   0.50    6.00    --   97.51 -59.00-150.00   50
 26  \w     55.00  82.00   0.50    6.00    --   97.51 -68.00-120.00   54
 27  \w     31.00  56.00   0.50    6.00    --   97.51 -50.00 150.00   50
 28  \w     31.00  56.00   0.50    6.00    --   97.51 -50.00 -30.00   50
 29  \w     31.00  57.00   0.50    6.00    --   97.51 -50.00  90.00   52
 30  \w     81.00 163.00   0.50    6.00    --   97.51  50.00  60.00  164
 31  \w     31.00  56.00   0.50    6.00    --   97.51 -50.00-120.00   50
 32  \w     34.00  59.00   0.50    6.00    --   97.51 -68.00  30.00   50
 33  \w     34.00  63.00   0.50    6.00    --   97.51 -59.00 -90.00   58
;
_diffrn_measurement_device 'four-circle diffractometer'
_diffrn_measurement_device_type 'XtaLAB Synergy, Single source at home/near, HyPix3000'
_diffrn_measurement_method '\w scans'
_diffrn_radiation_type 'Cu K\a'
_diffrn_radiation_wavelength 1.54184
_diffrn_reflns_av_R_equivalents 0.0441
_diffrn_reflns_av_unetI/netI 0.0390
_diffrn_reflns_Laue_measured_fraction_full 0.9929
_diffrn_reflns_Laue_measured_fraction_max 0.9845
_diffrn_reflns_limit_h_max 5
_diffrn_reflns_limit_h_min -5
_diffrn_reflns_limit_k_max 22
_diffrn_reflns_limit_k_min -16
_diffrn_reflns_limit_l_max 20
_diffrn_reflns_limit_l_min -20
_diffrn_reflns_number 7046
_diffrn_reflns_point_group_measured_fraction_full 0.9929
_diffrn_reflns_point_group_measured_fraction_max 0.9845
_diffrn_reflns_theta_full 67.6840
_diffrn_reflns_theta_max 69.57
_diffrn_reflns_theta_min 3.53
_exptl_absorpt_coefficient_mu 17.179
_exptl_absorpt_correction_T_max 0.396
_exptl_absorpt_correction_T_min 0.119
_exptl_absorpt_correction_type analytical
_exptl_absorpt_process_details
;
CrysAlisPro 1.171.42.57a (Rigaku Oxford Diffraction, 2022)
Analytical numeric absorption correction using a multifaceted crystal
model based on expressions derived by R.C. Clark & J.S. Reid.
(Clark, R. C. & Reid, J. S. (1995). Acta Cryst. A51, 887-897)
Empirical absorption correction using spherical harmonics,
implemented in SCALE3 ABSPACK scaling algorithm.
;
_exptl_crystal_density_diffrn 1.784
_exptl_crystal_description ribon
_exptl_crystal_F_000 779.013
_exptl_crystal_size_max 0.28
_exptl_crystal_size_mid 0.09
_exptl_crystal_size_min 0.08
_refine_diff_density_max 1.1937
_refine_diff_density_min -2.1192
_refine_diff_density_rms 0.2077
_refine_ls_d_res_high 0.8226
_refine_ls_d_res_low 12.5058
_refine_ls_goodness_of_fit_ref 1.0120
_refine_ls_hydrogen_treatment constr
_refine_ls_matrix_type full
_refine_ls_number_constraints 2
_refine_ls_number_parameters 244
_refine_ls_number_reflns 2730
_refine_ls_number_restraints 0
_refine_ls_restrained_S_all 1.0120
_refine_ls_R_factor_all 0.0572
_refine_ls_R_factor_gt 0.0539
_refine_ls_shift/su_max 0.0010
_refine_ls_shift/su_mean 0.0000
_refine_ls_structure_factor_coef Fsqd
_refine_ls_weighting_details 'w=1/[\s^2^(Fo^2^)+(0.1238P)^2^] where P=(Fo^2^+2Fc^2^)/3'
_refine_ls_weighting_scheme calc
_refine_ls_wR_factor_gt 0.1424
_refine_ls_wR_factor_ref 0.1459
_reflns_Friedel_coverage 0.0
_reflns_limit_h_max 5
_reflns_limit_h_min -5
_reflns_limit_k_max 22
_reflns_limit_k_min 0
_reflns_limit_l_max 20
_reflns_limit_l_min 0
_reflns_number_gt 2461
_reflns_number_total 2730
_reflns_threshold_expression I>=2u(I)
_cod_data_source_file d4ra02909g2.cif
_cod_data_source_block 2-Inosph
_cod_database_code 7248918
_olex2_refinement_description
;
1. Fixed Uiso
 At 1.2 times of:
  All C(H) groups, All C(H,H) groups, All N(H) groups
 At 1.5 times of:
  All C(H,H,H) groups
2. Uiso/Uaniso restraints and constraints
Uanis(H15b) = Uanis(H15c) = Uanis(H15a) = Uanis(H14a) = Uanis(H14b)
Uanis(H10) = Uanis(H9) = Uanis(H8) = Uanis(H7) = Uanis(H3) = Uanis(H6) =
Uanis(H5) = Uanis(H4) = Uanis(H3a)
;
_olex2_refine_details
;
Refinement using NoSpherA2, an implementation of
NOn-SPHERical Atom-form-factors in Olex2.
Please cite:
F. Kleemiss et al. Chem. Sci. DOI 10.1039/D0SC05526C - 2021
NoSpherA2 implementation of HAR makes use of
tailor-made aspherical atomic form factors calculated
on-the-fly from a Hirshfeld-partitioned electron density (ED) - not from
spherical-atom form factors.

The ED is calculated from a gaussian basis set single determinant SCF
wavefunction - either Hartree-Fock or DFT using selected funtionals
 - for a fragment of the crystal.
This fragment can be embedded in an electrostatic crystal field
 by employing cluster charges
or modelled using implicit solvation models, depending on the software used.
The following options were used:
   SOFTWARE:       ORCA
   PARTITIONING:   NoSpherA2
   INT ACCURACY:   High
   METHOD:         B3LYP
   BASIS SET:      x2c-TZVPP
   CHARGE:         0
   MULTIPLICITY:   1
   RELATIVISTIC:   DKH2
   DATE:           2023-10-18_20-39-56
;
_olex2_submission_special_instructions 'No special instructions were received'
_oxdiff_exptl_absorpt_empirical_details
;
Empirical correction (ABSPACK) includes:
- Absorption correction using spherical harmonics
- Frame scaling
;

loop_
_space_group_symop_id
_space_group_symop_operation_xyz
1 x,y,z
2 -x,y+1/2,-z+1/2
3 -x,-y,-z
4 x,-y-1/2,z-1/2

loop_
_atom_site_label
_atom_site_type_symbol
_atom_site_fract_x
_atom_site_fract_y
_atom_site_fract_z
_atom_site_U_iso_or_equiv
_atom_site_adp_type
_atom_site_occupancy
_atom_site_refinement_flags_posn
I1 I 0.36497(7) 0.643880(16) 0.928075(16) 0.0351(2) Uani 1.000000 .
O2 O 0.4393(8) 0.6203(2) 0.51987(19) 0.0379(8) Uani 1.000000 .
O1 O 0.1461(9) 0.7128(2) 0.4926(2) 0.0425(9) Uani 1.000000 .
N3 N 0.3723(10) 0.6148(2) 0.7429(2) 0.0338(9) Uani 1.000000 .
H3 H 0.280(18) 0.657(4) 0.769(4) 0.062(6) Uani 1.000000 .
N2 N 0.3727(9) 0.6208(2) 0.6658(2) 0.0313(8) Uani 1.000000 .
N1 N -0.0051(9) 0.7148(2) 0.7377(2) 0.0349(9) Uani 1.000000 .
C1 C 0.5509(11) 0.5647(3) 0.7842(3) 0.0305(10) Uani 1.000000 .
C10 C -0.1729(11) 0.7663(3) 0.6136(3) 0.0344(10) Uani 1.000000 .
H10 H -0.168(15) 0.767(4) 0.550(3) 0.062(6) Uani 1.000000 .
C11 C 0.0037(11) 0.7178(3) 0.6593(3) 0.0309(10) Uani 1.000000 .
C8 C -0.3636(12) 0.8062(3) 0.7326(3) 0.0377(11) Uani 1.000000 .
H8 H -0.513(16) 0.836(4) 0.764(4) 0.062(6) Uani 1.000000 .
C2 C 0.5674(11) 0.5634(3) 0.8666(3) 0.0322(10) Uani 1.000000 .
C6 C 0.7117(12) 0.5153(3) 0.7451(3) 0.0346(11) Uani 1.000000 .
H6 H 0.725(15) 0.520(4) 0.685(4) 0.062(6) Uani 1.000000 .
C5 C 0.8830(12) 0.4646(3) 0.7884(3) 0.0370(11) Uani 1.000000 .
H5 H 1.044(15) 0.430(4) 0.760(3) 0.062(6) Uani 1.000000 .
C12 C 0.2061(12) 0.6679(3) 0.6257(3) 0.0332(10) Uani 1.000000 .
C9 C -0.3573(12) 0.8102(3) 0.6508(3) 0.0387(11) Uani 1.000000 .
H9 H -0.537(16) 0.841(4) 0.618(4) 0.062(6) Uani 1.000000 .
C3 C 0.7315(12) 0.5119(3) 0.9092(3) 0.0364(11) Uani 1.000000 .
H3a H 0.759(14) 0.510(4) 0.975(3) 0.062(6) Uani 1.000000 .
C13 C 0.2568(12) 0.6698(3) 0.5402(3) 0.0348(11) Uani 1.000000 .
C4 C 0.8904(12) 0.4623(3) 0.8704(3) 0.0382(11) Uani 1.000000 .
H4 H 1.002(15) 0.428(4) 0.908(4) 0.062(6) Uani 1.000000 .
C7 C -0.1802(12) 0.7574(3) 0.7737(3) 0.0407(12) Uani 1.000000 .
H7 H -0.172(14) 0.751(4) 0.839(3) 0.062(6) Uani 1.000000 .
C14 C 0.5123(14) 0.6227(3) 0.4389(3) 0.0396(12) Uani 1.000000 .
H14a H 0.302(15) 0.618(4) 0.399(6) 0.078(11) Uani 1.000000 .
H14b H 0.621(15) 0.672(4) 0.428(5) 0.078(11) Uani 1.000000 .
C15 C 0.7160(15) 0.5618(3) 0.4282(3) 0.0465(14) Uani 1.000000 .
H15a H 0.766(16) 0.566(4) 0.366(6) 0.078(11) Uani 1.000000 .
H15b H 0.928(16) 0.566(4) 0.466(6) 0.078(11) Uani 1.000000 .
H15c H 0.610(15) 0.510(4) 0.437(5) 0.078(11) Uani 1.000000 .

loop_
_atom_site_aniso_label
_atom_site_aniso_U_11
_atom_site_aniso_U_22
_atom_site_aniso_U_33
_atom_site_aniso_U_12
_atom_site_aniso_U_13
_atom_site_aniso_U_23
I1 0.0505(3) 0.0304(3) 0.0239(3) 0.00054(12) 0.00035(16) -0.00131(9)
O2 0.057(2) 0.0314(17) 0.0259(16) 0.0016(17) 0.0042(15) 0.0046(14)
O1 0.060(2) 0.0379(19) 0.0296(17) 0.0096(18) 0.0045(16) 0.0075(15)
N3 0.048(2) 0.026(2) 0.0260(19) 0.0018(18) -0.0010(16) 0.0006(16)
H3 0.076(16) 0.077(17) 0.034(11) 0.024(14) 0.009(11) -0.000(11)
N2 0.042(2) 0.028(2) 0.0239(18) 0.0002(18) -0.0008(16) -0.0003(16)
N1 0.046(2) 0.033(2) 0.0248(19) 0.0041(19) 0.0007(16) 0.0031(17)
C1 0.041(2) 0.028(2) 0.022(2) 0.002(2) 0.0018(18) 0.0011(17)
C10 0.042(2) 0.032(3) 0.028(2) 0.000(2) -0.0027(19) 0.0034(18)
H10 0.076(16) 0.077(17) 0.034(11) 0.024(14) 0.009(11) -0.000(11)
C11 0.039(2) 0.024(2) 0.028(2) -0.004(2) -0.0016(19) 0.0014(18)
C8 0.045(3) 0.034(3) 0.034(3) 0.003(2) 0.003(2) -0.002(2)
H8 0.076(16) 0.077(17) 0.034(11) 0.024(14) 0.009(11) -0.000(11)
C2 0.044(2) 0.025(2) 0.026(2) -0.004(2) -0.0005(18) -0.0013(18)
C6 0.049(3) 0.032(3) 0.023(2) 0.004(2) 0.003(2) 0.0026(19)
H6 0.076(16) 0.077(17) 0.034(11) 0.024(14) 0.009(11) -0.000(11)
C5 0.047(3) 0.033(3) 0.030(2) 0.005(2) 0.001(2) -0.0000(19)
H5 0.076(16) 0.077(17) 0.034(11) 0.024(14) 0.009(11) -0.000(11)
C12 0.046(3) 0.029(2) 0.024(2) 0.002(2) -0.001(2) 0.0004(19)
C9 0.049(3) 0.032(2) 0.033(2) 0.003(2) -0.001(2) -0.001(2)
H9 0.076(16) 0.077(17) 0.034(11) 0.024(14) 0.009(11) -0.000(11)
C3 0.050(3) 0.031(2) 0.027(2) 0.001(2) -0.005(2) 0.002(2)
H3a 0.076(16) 0.077(17) 0.034(11) 0.024(14) 0.009(11) -0.000(11)
C13 0.050(3) 0.031(2) 0.023(2) -0.000(2) -0.002(2) 0.0041(19)
C4 0.050(3) 0.033(3) 0.031(3) 0.002(2) -0.001(2) 0.004(2)
H4 0.076(16) 0.077(17) 0.034(11) 0.024(14) 0.009(11) -0.000(11)
C7 0.052(3) 0.039(3) 0.031(3) 0.003(2) 0.005(2) 0.000(2)
H7 0.076(16) 0.077(17) 0.034(11) 0.024(14) 0.009(11) -0.000(11)
C14 0.057(3) 0.035(3) 0.028(2) 0.001(3) 0.011(2) 0.003(2)
H14a 0.06(2) 0.05(2) 0.12(3) -0.013(15) -0.03(2) 0.02(2)
H14b 0.06(2) 0.05(2) 0.12(3) -0.013(15) -0.03(2) 0.02(2)
C15 0.065(4) 0.041(3) 0.034(3) -0.003(3) 0.002(3) -0.002(2)
H15a 0.06(2) 0.05(2) 0.12(3) -0.013(15) -0.03(2) 0.02(2)
H15b 0.06(2) 0.05(2) 0.12(3) -0.013(15) -0.03(2) 0.02(2)
H15c 0.06(2) 0.05(2) 0.12(3) -0.013(15) -0.03(2) 0.02(2)

loop_
_atom_type_symbol
_atom_type_scat_dispersion_real
_atom_type_scat_dispersion_imag
_atom_type_scat_source
_atom_type_scat_dispersion_source
C 0.01788 0.00908 'NoSpherA2: Chem.Sci. 2021, DOI:10.1039/D0SC05526C' 'Brennan, Cowan, Rev. Sci. Instrum., 1992, 63, 850'
H 0.00000 0.00000 'NoSpherA2: Chem.Sci. 2021, DOI:10.1039/D0SC05526C' 'Brennan, Cowan, Rev. Sci. Instrum., 1992, 63, 850'
I -0.29566 6.85062 'NoSpherA2: Chem.Sci. 2021, DOI:10.1039/D0SC05526C' 'Brennan, Cowan, Rev. Sci. Instrum., 1992, 63, 850'
N 0.03110 0.01806 'NoSpherA2: Chem.Sci. 2021, DOI:10.1039/D0SC05526C' 'Brennan, Cowan, Rev. Sci. Instrum., 1992, 63, 850'
O 0.04960 0.03234 'NoSpherA2: Chem.Sci. 2021, DOI:10.1039/D0SC05526C' 'Brennan, Cowan, Rev. Sci. Instrum., 1992, 63, 850'

loop_
_exptl_crystal_face_index_h
_exptl_crystal_face_index_k
_exptl_crystal_face_index_l
_exptl_crystal_face_perp_dist
0 1 -2 0.0422
0 -1 1 0.0397
0 1 -1 0.0360
0 -2 1 0.0392
0 2 -1 0.0417
0 -1 0 0.0391
0 1 0 0.0417
2 1 0 0.1260
-1 1 0 0.1424
1 2 0 0.1217
0 0 1 0.0399
0 -1 -2 0.0475
-1 -1 2 0.1255
-1 0 2 0.1336
1 0 -2 0.1214
0 -1 -1 0.0452
0 1 2 0.0337

loop_
_geom_angle_atom_site_label_1
_geom_angle_atom_site_label_2
_geom_angle_atom_site_label_3
_geom_angle
_geom_angle_site_symmetry_1
_geom_angle_site_symmetry_3
_geom_angle_publ_flag
C14 O2 C13 116.3(4) . . ?
N2 N3 H3 115(4) . . ?
C1 N3 H3 123(4) . . ?
C1 N3 N2 119.9(4) . . ?
C12 N2 N3 121.0(4) . . ?
C7 N1 C11 120.9(5) . . ?
C2 C1 N3 119.3(5) . . ?
C6 C1 N3 121.7(4) . . ?
C6 C1 C2 119.1(4) . . ?
C11 C10 H10 120(4) . . ?
C9 C10 H10 121(3) . . ?
C9 C10 C11 119.1(5) . . ?
C10 C11 N1 120.2(5) . . ?
C12 C11 N1 116.1(4) . . ?
C12 C11 C10 123.6(4) . . ?
C9 C8 H8 123(4) . . ?
C7 C8 H8 119(4) . . ?
C7 C8 C9 117.7(5) . . ?
C1 C2 I1 120.2(4) . . ?
C3 C2 I1 119.0(4) . . ?
C3 C2 C1 120.7(5) . . ?
H6 C6 C1 120(4) . . ?
C5 C6 C1 120.1(4) . . ?
C5 C6 H6 119(4) . . ?
H5 C5 C6 122(3) . . ?
C4 C5 C6 120.4(5) . . ?
C4 C5 H5 117(3) . . ?
C11 C12 N2 125.8(4) . . ?
C13 C12 N2 112.2(4) . . ?
C13 C12 C11 121.8(4) . . ?
C8 C9 C10 119.8(5) . . ?
H9 C9 C10 123(3) . . ?
H9 C9 C8 116(3) . . ?
H3a C3 C2 124(3) . . ?
C4 C3 C2 120.3(5) . . ?
C4 C3 H3a 116(3) . . ?
O1 C13 O2 121.9(5) . . ?
C12 C13 O2 113.8(4) . . ?
C12 C13 O1 124.3(5) . . ?
C3 C4 C5 119.4(5) . . ?
H4 C4 C5 128(4) . . ?
H4 C4 C3 113(4) . . ?
C8 C7 N1 122.3(5) . . ?
H7 C7 N1 116(3) . . ?
H7 C7 C8 122(3) . . ?
H14a C14 O2 107(5) . . ?
H14b C14 O2 110(5) . . ?
H14b C14 H14a 111(5) . . ?
C15 C14 O2 107.6(4) . . ?
C15 C14 H14a 113(4) . . ?
C15 C14 H14b 108(4) . . ?
H15a C15 C14 105(4) . . ?
H15b C15 C14 115(4) . . ?
H15b C15 H15a 107(6) . . ?
H15c C15 C14 110(4) . . ?
H15c C15 H15a 110(6) . . ?
H15c C15 H15b 111(5) . . ?

loop_
_geom_bond_atom_site_label_1
_geom_bond_atom_site_label_2
_geom_bond_distance
_geom_bond_site_symmetry_2
_geom_bond_publ_flag
I1 C2 2.100(5) . ?
O2 C13 1.323(7) . ?
O2 C14 1.450(6) . ?
O1 C13 1.216(6) . ?
N3 H3 1.02(8) . ?
N3 N2 1.316(6) . ?
N3 C1 1.394(6) . ?
N2 C12 1.317(7) . ?
N1 C11 1.339(6) . ?
N1 C7 1.330(7) . ?
C1 C2 1.396(6) . ?
C1 C6 1.395(7) . ?
C10 H10 1.09(6) . ?
C10 C11 1.405(7) . ?
C10 C9 1.383(8) . ?
C11 C12 1.479(7) . ?
C8 H8 1.07(7) . ?
C8 C9 1.396(7) . ?
C8 C7 1.390(8) . ?
C2 C3 1.388(7) . ?
C6 H6 1.03(6) . ?
C6 C5 1.399(7) . ?
C5 H5 1.14(6) . ?
C5 C4 1.392(7) . ?
C12 C13 1.495(7) . ?
C9 H9 1.13(7) . ?
C3 H3a 1.12(6) . ?
C3 C4 1.389(8) . ?
C4 H4 1.00(7) . ?
C7 H7 1.12(6) . ?
C14 H14a 1.15(7) . ?
C14 H14b 1.07(7) . ?
C14 C15 1.502(8) . ?
C15 H15a 1.12(11) . ?
C15 H15b 1.14(7) . ?
C15 H15c 1.09(7) . ?

loop_
_geom_torsion_atom_site_label_1
_geom_torsion_atom_site_label_2
_geom_torsion_atom_site_label_3
_geom_torsion_atom_site_label_4
_geom_torsion
_geom_torsion_site_symmetry_1
_geom_torsion_site_symmetry_2
_geom_torsion_site_symmetry_3
_geom_torsion_site_symmetry_4
_geom_torsion_publ_flag
I1 C2 C1 N3 -7.3(4) . . . . ?
I1 C2 C1 C6 173.3(4) . . . . ?
I1 C2 C3 C4 -173.7(4) . . . . ?
O2 C13 C12 N2 5.3(5) . . . . ?
O2 C13 C12 C11 -178.5(4) . . . . ?
O1 C13 C12 N2 -173.8(6) . . . . ?
O1 C13 C12 C11 2.4(6) . . . . ?
N3 N2 C12 C11 -0.5(5) . . . . ?
N3 N2 C12 C13 175.5(5) . . . . ?
N3 C1 C2 C3 176.7(4) . . . . ?
N3 C1 C6 C5 -178.4(5) . . . . ?
N2 C12 C11 N1 1.0(6) . . . . ?
N2 C12 C11 C10 -179.0(5) . . . . ?
N1 C11 C10 C9 -0.7(6) . . . . ?
N1 C11 C12 C13 -174.6(4) . . . . ?
N1 C7 C8 C9 -0.7(7) . . . . ?
C1 C2 C3 C4 2.3(6) . . . . ?
C1 C6 C5 C4 1.1(6) . . . . ?
C10 C11 C12 C13 5.4(6) . . . . ?
C10 C9 C8 C7 0.1(6) . . . . ?
C2 C3 C4 C5 -0.2(6) . . . . ?
C6 C5 C4 C3 -1.6(6) . . . . ?
